data_7015459
loop_
_publ_author_name
'Mikata, Yuji'
'Yamashita, Azusa'
'Kawata, Keiko'
'Konno, Hideo'
'Itami, Saori'
'Yasuda, Keiko'
'Tamotsu, Satoshi'

_publ_section_title
;
 Methoxy-substituted isoTQEN family for enhanced fluorescence response
 toward zinc ion.
;
_journal_issue 16
_journal_name_full 'Dalton transactions (Cambridge, England : 2003)'
_journal_page_first 4059
_journal_page_last 4066
_journal_paper_doi 10.1039/c0dt01617a
_journal_volume 40
_journal_year 2011
_chemical_formula_moiety 'C46 H44 N6 O4 Zn, 2(Cl O4), 3(C H Cl3)'
_chemical_formula_sum 'C49 H47 Cl11 N6 O12 Zn'
_chemical_formula_weight 1367.25
_chemical_name_systematic
;
?
;
_space_group_IT_number 2
_symmetry_cell_setting triclinic
_symmetry_Int_Tables_number 2
_symmetry_space_group_name_Hall '-P 1'
_symmetry_space_group_name_H-M 'P -1'
_atom_sites_solution_hydrogens geom
_atom_sites_solution_primary direct
_atom_sites_solution_secondary difmap
_audit_creation_method SHELXL-97
_cell_angle_alpha 67.746(7)
_cell_angle_beta 89.809(10)
_cell_angle_gamma 82.927(9)
_cell_formula_units_Z 2
_cell_length_a 11.126(3)
_cell_length_b 14.949(4)
_cell_length_c 18.944(5)
_cell_measurement_reflns_used 7173
_cell_measurement_temperature 203(2)
_cell_measurement_theta_max 27.5
_cell_measurement_theta_min 3.0
_cell_volume 2890.7(13)
_computing_structure_refinement 'SHELXL-97 (Sheldrick, 1997)'
_computing_structure_solution 'SHELXS-97 (Sheldrick, 1990)'
_diffrn_ambient_temperature 203(2)
_diffrn_detector_area_resol_mean 7.31
_diffrn_measured_fraction_theta_full 0.953
_diffrn_measured_fraction_theta_max 0.953
_diffrn_measurement_device_type 'Rigaku Mercury'
_diffrn_measurement_method \w
_diffrn_radiation_monochromator graphite
_diffrn_radiation_source 'fine-focus sealed tube'
_diffrn_radiation_type 'Mo K\a'
_diffrn_radiation_wavelength 0.71070
_diffrn_reflns_av_R_equivalents 0.0203
_diffrn_reflns_av_sigmaI/netI 0.0423
_diffrn_reflns_limit_h_max 14
_diffrn_reflns_limit_h_min -13
_diffrn_reflns_limit_k_max 19
_diffrn_reflns_limit_k_min -19
_diffrn_reflns_limit_l_max 24
_diffrn_reflns_limit_l_min -24
_diffrn_reflns_number 22795
_diffrn_reflns_theta_full 27.48
_diffrn_reflns_theta_max 27.48
_diffrn_reflns_theta_min 3.04
_exptl_absorpt_coefficient_mu 0.998
_exptl_absorpt_correction_T_max 0.8408
_exptl_absorpt_correction_T_min 0.7540
_exptl_absorpt_correction_type multi-scan
_exptl_absorpt_process_details 'Jacobson, R. (1998) Private communication'
_exptl_crystal_colour colorless
_exptl_crystal_density_diffrn 1.571
_exptl_crystal_density_method 'not measured'
_exptl_crystal_description unknown
_exptl_crystal_F_000 1392
_exptl_crystal_size_max 0.30
_exptl_crystal_size_mid 0.30
_exptl_crystal_size_min 0.18
_refine_diff_density_max 0.599
_refine_diff_density_min -0.663
_refine_diff_density_rms 0.062
_refine_ls_extinction_method none
_refine_ls_goodness_of_fit_ref 1.117
_refine_ls_hydrogen_treatment mixed
_refine_ls_matrix_type full
_refine_ls_number_parameters 999
_refine_ls_number_reflns 12660
_refine_ls_number_restraints 0
_refine_ls_restrained_S_all 1.117
_refine_ls_R_factor_all 0.0627
_refine_ls_R_factor_gt 0.0499
_refine_ls_shift/su_max 0.200
_refine_ls_shift/su_mean 0.003
_refine_ls_structure_factor_coef Fsqd
_refine_ls_weighting_details 'calc w=1/[?^2^(Fo^2^)+(0.0545P)^2^+1.0129P] where P=(Fo^2^+2Fc^2^)/3'
_refine_ls_weighting_scheme calc
_refine_ls_wR_factor_gt 0.1204
_refine_ls_wR_factor_ref 0.1322
_reflns_number_gt 10294
_reflns_number_total 12660
_reflns_threshold_expression >2sigma(I)
_cod_data_source_file c0dt01617a.txt
_cod_data_source_block '__7MeO1isoTQEN-Zn(ClO4)2-C'
_cod_original_cell_volume 2890.5(14)
_cod_database_code 7015459

loop_
_symmetry_equiv_pos_as_xyz
'x, y, z'
'-x, -y, -z'

loop_
_atom_site_label
_atom_site_type_symbol
_atom_site_fract_x
_atom_site_fract_y
_atom_site_fract_z
_atom_site_U_iso_or_equiv
_atom_site_adp_type
_atom_site_occupancy
_atom_site_symmetry_multiplicity
_atom_site_calc_flag
_atom_site_refinement_flags
_atom_site_disorder_assembly
_atom_site_disorder_group
Zn1 Zn 0.24988(2) 0.75502(2) 0.274164(16) 0.02953(9) Uani 1 1 d . . .
Cl1 Cl -0.21292(7) 0.78402(6) 0.41224(5) 0.0513(2) Uani 1 1 d . . .
Cl2 Cl 0.25208(8) 0.71515(6) -0.07836(5) 0.0573(2) Uani 1 1 d . . .
N1 N 0.44112(18) 0.77509(14) 0.28063(12) 0.0298(4) Uani 1 1 d . . .
N2 N 0.31205(18) 0.72421(14) 0.17325(11) 0.0286(4) Uani 1 1 d . . .
N3 N 0.24664(18) 0.82441(15) 0.35190(12) 0.0312(4) Uani 1 1 d . . .
N4 N 0.32659(19) 0.61092(15) 0.35473(12) 0.0319(4) Uani 1 1 d . . .
N5 N 0.10368(18) 0.69441(15) 0.24815(11) 0.0309(4) Uani 1 1 d . . .
N6 N 0.18906(19) 0.89323(15) 0.18322(12) 0.0344(5) Uani 1 1 d . . .
O1 O 0.5090(2) 1.12960(17) 0.40312(15) 0.0622(6) Uani 1 1 d . . .
O2 O 0.82367(18) 0.37378(14) 0.46393(13) 0.0495(5) Uani 1 1 d . . .
O3 O -0.0027(2) 0.41922(18) 0.09552(16) 0.0645(7) Uani 1 1 d . . .
O4 O 0.1738(3) 1.08860(17) -0.16325(12) 0.0690(7) Uani 1 1 d . . .
C1 C 0.4917(2) 0.78289(19) 0.20657(15) 0.0345(5) Uani 1 1 d . . .
H1 H 0.580(3) 0.773(2) 0.2105(17) 0.041(8) Uiso 1 1 d . . .
H2 H 0.465(2) 0.847(2) 0.1680(15) 0.028(7) Uiso 1 1 d . . .
C2 C 0.4462(2) 0.7074(2) 0.18079(16) 0.0333(5) Uani 1 1 d . . .
H3 H 0.479(2) 0.7112(18) 0.1337(15) 0.024(6) Uiso 1 1 d . . .
H4 H 0.471(2) 0.643(2) 0.2165(15) 0.029(7) Uiso 1 1 d . . .
C3 C 0.4385(3) 0.86623(18) 0.29446(16) 0.0334(5) Uani 1 1 d . . .
H5 H 0.422(2) 0.9167(19) 0.2447(15) 0.027(6) Uiso 1 1 d . . .
H6 H 0.518(3) 0.866(2) 0.3156(16) 0.040(8) Uiso 1 1 d . . .
C4 C 0.3373(2) 0.87691(17) 0.34563(14) 0.0316(5) Uani 1 1 d . . .
C5 C 0.1504(2) 0.8345(2) 0.39512(15) 0.0351(5) Uani 1 1 d . . .
H7 H 0.086(3) 0.794(2) 0.3983(16) 0.038(8) Uiso 1 1 d . . .
C6 C 0.1425(3) 0.8978(2) 0.43120(16) 0.0387(6) Uani 1 1 d . . .
H8 H 0.071(3) 0.901(2) 0.4613(16) 0.037(7) Uiso 1 1 d . . .
C7 C 0.2338(3) 1.0255(2) 0.4592(2) 0.0525(8) Uani 1 1 d . . .
H9 H 0.168(3) 1.031(3) 0.488(2) 0.066(11) Uiso 1 1 d . . .
C8 C 0.3244(3) 1.0807(2) 0.4502(2) 0.0563(9) Uani 1 1 d . . .
H10 H 0.317(3) 1.127(3) 0.471(2) 0.068(11) Uiso 1 1 d . . .
C9 C 0.4247(3) 1.0695(2) 0.40694(19) 0.0471(7) Uani 1 1 d . . .
C10 C 0.4316(3) 1.0032(2) 0.37308(17) 0.0398(6) Uani 1 1 d . . .
H11 H 0.499(3) 0.994(2) 0.3472(17) 0.041(8) Uiso 1 1 d . . .
C11 C 0.3374(2) 0.94523(18) 0.38151(14) 0.0342(5) Uani 1 1 d . . .
C12 C 0.2356(3) 0.9559(2) 0.42479(15) 0.0393(6) Uani 1 1 d . . .
C13 C 0.6110(4) 1.1259(3) 0.3570(3) 0.0670(10) Uani 1 1 d . . .
H12 H 0.589(3) 1.143(2) 0.305(2) 0.053(10) Uiso 1 1 d . . .
H13 H 0.662(4) 1.061(3) 0.375(3) 0.091(14) Uiso 1 1 d . . .
H14 H 0.656(4) 1.173(3) 0.361(2) 0.089(14) Uiso 1 1 d . . .
C14 C 0.5048(2) 0.69147(18) 0.34505(16) 0.0341(5) Uani 1 1 d . . .
H15 H 0.506(3) 0.708(2) 0.3870(17) 0.039(8) Uiso 1 1 d . . .
H16 H 0.592(3) 0.678(2) 0.3372(19) 0.054(9) Uiso 1 1 d . . .
C15 C 0.4454(2) 0.59964(17) 0.36780(13) 0.0298(5) Uani 1 1 d . . .
C16 C 0.2664(3) 0.53141(19) 0.37749(15) 0.0368(6) Uani 1 1 d . . .
H17 H 0.182(3) 0.5449(19) 0.3695(15) 0.030(7) Uiso 1 1 d . . .
C17 C 0.3237(3) 0.4390(2) 0.40985(16) 0.0382(6) Uani 1 1 d . . .
H18 H 0.277(2) 0.386(2) 0.4233(16) 0.037(7) Uiso 1 1 d . . .
C18 C 0.5177(3) 0.3289(2) 0.44971(16) 0.0411(6) Uani 1 1 d . . .
H19 H 0.475(3) 0.274(2) 0.4621(18) 0.053(9) Uiso 1 1 d . . .
C19 C 0.6391(3) 0.3172(2) 0.46095(17) 0.0435(7) Uani 1 1 d . . .
H20 H 0.688(3) 0.252(3) 0.4768(19) 0.058(10) Uiso 1 1 d . . .
C20 C 0.7032(2) 0.3986(2) 0.44612(15) 0.0387(6) Uani 1 1 d . . .
C21 C 0.6425(2) 0.49120(19) 0.41731(14) 0.0332(5) Uani 1 1 d . . .
H21 H 0.683(3) 0.542(2) 0.4083(17) 0.044(8) Uiso 1 1 d . . .
C22 C 0.5145(2) 0.50570(18) 0.40269(13) 0.0310(5) Uani 1 1 d . . .
C23 C 0.4512(2) 0.42375(18) 0.42158(14) 0.0334(5) Uani 1 1 d . . .
C24 C 0.8975(3) 0.4494(3) 0.4482(3) 0.0572(9) Uani 1 1 d . . .
H22 H 0.893(3) 0.483(3) 0.395(2) 0.073(12) Uiso 1 1 d . . .
H23 H 0.869(3) 0.498(3) 0.471(2) 0.060(10) Uiso 1 1 d . . .
H24 H 0.975(4) 0.420(3) 0.468(2) 0.077(12) Uiso 1 1 d . . .
C25 C 0.2579(2) 0.63673(18) 0.17866(15) 0.0322(5) Uani 1 1 d . . .
H25 H 0.304(2) 0.5780(19) 0.2164(15) 0.028(6) Uiso 1 1 d . . .
H26 H 0.256(2) 0.6315(18) 0.1292(15) 0.027(6) Uiso 1 1 d . . .
C26 C 0.1296(2) 0.64122(17) 0.20590(14) 0.0302(5) Uani 1 1 d . . .
C27 C -0.0094(2) 0.7013(2) 0.27531(15) 0.0345(5) Uani 1 1 d . . .
H27 H -0.023(3) 0.744(2) 0.3042(17) 0.047(8) Uiso 1 1 d . . .
C28 C -0.0978(2) 0.6543(2) 0.26165(15) 0.0362(6) Uani 1 1 d . . .
H28 H -0.181(3) 0.665(2) 0.2816(18) 0.054(9) Uiso 1 1 d . . .
C29 C -0.1632(3) 0.5460(2) 0.2011(2) 0.0490(7) Uani 1 1 d . . .
H29 H -0.243(3) 0.553(3) 0.220(2) 0.072(11) Uiso 1 1 d . . .
C30 C -0.1359(3) 0.4900(3) 0.1602(2) 0.0562(9) Uani 1 1 d . . .
H30 H -0.194(3) 0.455(3) 0.149(2) 0.064(10) Uiso 1 1 d . . .
C31 C -0.0176(3) 0.4799(2) 0.13347(19) 0.0474(7) Uani 1 1 d . . .
C32 C 0.0708(3) 0.5284(2) 0.14696(17) 0.0383(6) Uani 1 1 d . . .
H31 H 0.148(3) 0.525(2) 0.1281(18) 0.050(9) Uiso 1 1 d . . .
C33 C 0.0435(2) 0.58824(18) 0.18940(14) 0.0332(5) Uani 1 1 d . . .
C34 C -0.0741(2) 0.59619(19) 0.21857(15) 0.0364(6) Uani 1 1 d . . .
C35 C 0.1135(4) 0.4026(3) 0.0678(3) 0.0627(10) Uani 1 1 d . . .
H32 H 0.173(3) 0.372(3) 0.112(2) 0.062(10) Uiso 1 1 d . . .
H33 H 0.138(3) 0.459(3) 0.035(2) 0.053(11) Uiso 1 1 d . . .
H34 H 0.105(3) 0.361(3) 0.043(2) 0.077(12) Uiso 1 1 d . . .
C36 C 0.2679(3) 0.80748(19) 0.10263(15) 0.0351(6) Uani 1 1 d . . .
H35 H 0.337(3) 0.820(2) 0.0723(18) 0.048(9) Uiso 1 1 d . . .
H36 H 0.206(3) 0.790(2) 0.0774(18) 0.046(8) Uiso 1 1 d . . .
C37 C 0.2070(2) 0.89793(18) 0.11294(14) 0.0325(5) Uani 1 1 d . . .
C38 C 0.1291(3) 0.9731(2) 0.19319(17) 0.0410(6) Uani 1 1 d . . .
H37 H 0.116(3) 0.964(2) 0.2455(19) 0.056(9) Uiso 1 1 d . . .
C39 C 0.0882(3) 1.0566(2) 0.13418(17) 0.0423(6) Uani 1 1 d . . .
H38 H 0.044(3) 1.108(2) 0.1456(17) 0.043(8) Uiso 1 1 d . . .
C40 C 0.0718(3) 1.1510(2) -0.00567(19) 0.0486(7) Uani 1 1 d . . .
H39 H 0.036(3) 1.207(3) 0.0020(19) 0.059(10) Uiso 1 1 d . . .
C41 C 0.0954(3) 1.1544(2) -0.0765(2) 0.0546(8) Uani 1 1 d . . .
H40 H 0.077(3) 1.207(3) -0.114(2) 0.061(10) Uiso 1 1 d . . .
C42 C 0.1558(3) 1.0730(2) -0.08864(16) 0.0480(7) Uani 1 1 d . . .
C43 C 0.1924(3) 0.9876(2) -0.02788(16) 0.0404(6) Uani 1 1 d . . .
H41 H 0.227(3) 0.933(2) -0.0380(17) 0.046(8) Uiso 1 1 d . . .
C44 C 0.1688(2) 0.98262(18) 0.04686(15) 0.0339(5) Uani 1 1 d . . .
C45 C 0.1086(2) 1.06469(19) 0.05891(16) 0.0380(6) Uani 1 1 d . . .
C46 C 0.2341(5) 1.0085(3) -0.1794(2) 0.0731(12) Uani 1 1 d . . .
H42 H 0.323(4) 0.991(3) -0.154(2) 0.071(12) Uiso 1 1 d . . .
H43 H 0.186(4) 0.951(3) -0.161(2) 0.082(13) Uiso 1 1 d . . .
H44 H 0.235(4) 1.031(3) -0.231(3) 0.080(12) Uiso 1 1 d . . .
O5 O -0.1510(5) 0.7599(4) 0.4920(3) 0.0811(15) Uani 0.55 1 d P . .
O6 O -0.2546(4) 0.7989(4) 0.3280(3) 0.0547(12) Uani 0.45 1 d P . .
O7 O -0.1396(5) 0.8477(4) 0.3640(3) 0.0731(15) Uani 0.55 1 d P . .
O8 O -0.1632(8) 0.8665(7) 0.4022(5) 0.108(3) Uani 0.45 1 d P . .
O9 O -0.2028(6) 0.6925(5) 0.4068(5) 0.082(2) Uani 0.55 1 d P . .
O10 O -0.1419(9) 0.6985(7) 0.4363(5) 0.116(4) Uani 0.45 1 d P . .
O11 O -0.3319(9) 0.8226(6) 0.4187(5) 0.074(3) Uani 0.55 1 d P . .
O12 O -0.3254(10) 0.7831(7) 0.4468(5) 0.049(2) Uani 0.45 1 d P . .
O13 O 0.3136(9) 0.7746(8) -0.0563(7) 0.098(4) Uani 0.50 1 d P . .
O14 O 0.3137(16) 0.7309(11) -0.0227(7) 0.145(7) Uani 0.50 1 d P . .
O15 O 0.1384(10) 0.7523(11) -0.0693(10) 0.182(8) Uani 0.50 1 d P . .
O16 O 0.1325(9) 0.7553(5) -0.1064(6) 0.092(3) Uani 0.50 1 d P . .
O17 O 0.2514(13) 0.6210(8) -0.0162(6) 0.197(7) Uani 0.50 1 d P . .
O18 O 0.2829(6) 0.6184(4) -0.0666(5) 0.0749(19) Uani 0.50 1 d P . .
O19 O 0.2685(7) 0.7016(8) -0.1420(5) 0.115(3) Uani 0.50 1 d P . .
O20 O 0.3292(7) 0.7669(6) -0.1489(4) 0.094(2) Uani 0.50 1 d P . .
C47 C 0.0430(4) 0.7907(3) -0.2821(2) 0.0648(10) Uani 1 1 d . . .
H45 H 0.085(4) 0.753(3) -0.241(2) 0.082(14) Uiso 1 1 d . . .
C48 C 0.5157(3) 0.6186(3) -0.1917(2) 0.0559(8) Uani 1 1 d . . .
H46 H 0.466(3) 0.674(2) -0.1819(18) 0.052(9) Uiso 1 1 d . . .
C49 C 0.5690(4) 0.8118(3) -0.0598(3) 0.0813(13) Uani 1 1 d . . .
H47 H 0.487(4) 0.797(4) -0.068(3) 0.108(17) Uiso 1 1 d . . .
Cl3 Cl 0.07873(10) 0.91047(8) -0.31330(7) 0.0762(3) Uani 1 1 d . . .
Cl4 Cl 0.08387(13) 0.73923(9) -0.34915(8) 0.0952(4) Uani 1 1 d . . .
Cl5 Cl -0.11163(11) 0.79101(11) -0.26443(8) 0.0966(4) Uani 1 1 d . . .
Cl6 Cl 0.42273(10) 0.57784(9) -0.24465(6) 0.0776(3) Uani 1 1 d . . .
Cl7 Cl 0.64211(9) 0.65799(9) -0.24479(7) 0.0801(3) Uani 1 1 d . . .
Cl8 Cl 0.5526(7) 0.5170(8) -0.1036(6) 0.097(2) Uani 0.50 1 d P . .
Cl9 Cl 0.5679(6) 0.5336(8) -0.1037(6) 0.0663(14) Uani 0.50 1 d P . .
Cl10 Cl 0.63318(14) 0.84347(12) -0.14902(9) 0.1144(5) Uani 1 1 d . . .
Cl11 Cl 0.6677(5) 0.7131(5) 0.0153(4) 0.1135(17) Uani 0.60 1 d P . .
Cl12 Cl 0.6322(8) 0.7053(5) -0.0036(5) 0.119(3) Uani 0.40 1 d P . .
Cl13 Cl 0.5617(6) 0.8983(5) -0.0189(3) 0.0827(13) Uani 0.60 1 d P . .
Cl14 Cl 0.5477(11) 0.9243(7) -0.0464(5) 0.090(2) Uani 0.40 1 d P . .

loop_
_atom_site_aniso_label
_atom_site_aniso_U_11
_atom_site_aniso_U_22
_atom_site_aniso_U_33
_atom_site_aniso_U_23
_atom_site_aniso_U_13
_atom_site_aniso_U_12
Zn1 0.03036(16) 0.02784(15) 0.03146(15) -0.01326(12) 0.00274(11) -0.00137(11)
Cl1 0.0453(4) 0.0486(4) 0.0667(5) -0.0291(4) 0.0224(4) -0.0081(3)
Cl2 0.0584(5) 0.0526(5) 0.0726(5) -0.0398(4) -0.0073(4) 0.0024(4)
N1 0.0323(11) 0.0243(10) 0.0336(10) -0.0121(8) 0.0043(8) -0.0026(8)
N2 0.0306(10) 0.0249(10) 0.0310(10) -0.0123(8) 0.0039(8) -0.0010(8)
N3 0.0324(11) 0.0295(10) 0.0324(10) -0.0134(9) 0.0015(8) -0.0016(9)
N4 0.0330(11) 0.0268(10) 0.0331(10) -0.0082(8) 0.0014(8) -0.0045(8)
N5 0.0315(11) 0.0302(10) 0.0315(10) -0.0133(9) 0.0032(8) -0.0002(8)
N6 0.0365(11) 0.0297(11) 0.0342(11) -0.0117(9) 0.0023(9) 0.0038(9)
O1 0.0711(16) 0.0535(14) 0.0833(17) -0.0461(13) 0.0094(13) -0.0207(12)
O2 0.0373(11) 0.0369(11) 0.0620(13) -0.0077(10) -0.0071(9) 0.0038(9)
O3 0.0511(13) 0.0719(16) 0.101(2) -0.0664(15) 0.0037(13) -0.0103(11)
O4 0.115(2) 0.0481(13) 0.0327(11) -0.0078(10) -0.0026(12) 0.0057(13)
C1 0.0324(14) 0.0328(13) 0.0389(14) -0.0146(11) 0.0103(11) -0.0031(11)
C2 0.0283(12) 0.0348(13) 0.0397(14) -0.0188(11) 0.0087(10) -0.0002(10)
C3 0.0377(14) 0.0252(12) 0.0397(14) -0.0154(11) 0.0044(11) -0.0027(10)
C4 0.0363(13) 0.0262(12) 0.0314(12) -0.0112(10) -0.0008(10) 0.0004(10)
C5 0.0332(13) 0.0370(14) 0.0339(13) -0.0133(11) 0.0024(10) -0.0015(11)
C6 0.0372(14) 0.0402(15) 0.0379(14) -0.0169(12) 0.0047(11) 0.0038(12)
C7 0.056(2) 0.0533(19) 0.0581(19) -0.0357(16) 0.0061(15) 0.0034(15)
C8 0.069(2) 0.0481(18) 0.067(2) -0.0406(17) 0.0068(17) -0.0047(16)
C9 0.0552(18) 0.0367(15) 0.0568(18) -0.0263(14) 0.0019(14) -0.0056(13)
C10 0.0445(16) 0.0346(14) 0.0449(15) -0.0206(12) 0.0029(12) -0.0036(12)
C11 0.0413(14) 0.0276(12) 0.0331(12) -0.0128(10) -0.0014(10) 0.0021(10)
C12 0.0446(15) 0.0364(14) 0.0375(14) -0.0178(11) 0.0006(11) 0.0048(12)
C13 0.077(3) 0.059(2) 0.081(3) -0.039(2) 0.013(2) -0.028(2)
C14 0.0337(14) 0.0281(12) 0.0407(14) -0.0140(11) -0.0050(11) -0.0015(10)
C15 0.0347(13) 0.0283(12) 0.0271(11) -0.0122(10) 0.0001(9) -0.0015(10)
C16 0.0357(14) 0.0349(14) 0.0363(13) -0.0087(11) -0.0002(11) -0.0069(11)
C17 0.0432(15) 0.0326(14) 0.0375(14) -0.0097(11) 0.0004(11) -0.0117(12)
C18 0.0534(17) 0.0282(13) 0.0382(14) -0.0084(11) -0.0037(12) -0.0065(12)
C19 0.0526(17) 0.0287(13) 0.0422(15) -0.0082(12) -0.0036(13) 0.0033(12)
C20 0.0382(14) 0.0355(14) 0.0369(14) -0.0102(11) -0.0017(11) 0.0033(11)
C21 0.0374(14) 0.0296(13) 0.0326(12) -0.0123(10) 0.0006(10) -0.0027(11)
C22 0.0371(13) 0.0278(12) 0.0279(11) -0.0104(10) 0.0012(10) -0.0040(10)
C23 0.0425(14) 0.0297(12) 0.0263(11) -0.0089(10) -0.0008(10) -0.0047(11)
C24 0.0416(18) 0.0483(19) 0.069(2) -0.0095(18) -0.0058(16) -0.0019(15)
C25 0.0327(13) 0.0295(12) 0.0366(13) -0.0164(11) 0.0044(10) -0.0004(10)
C26 0.0326(12) 0.0272(12) 0.0294(11) -0.0104(10) 0.0007(9) -0.0002(10)
C27 0.0298(13) 0.0397(14) 0.0338(13) -0.0156(11) 0.0039(10) 0.0011(11)
C28 0.0316(13) 0.0388(14) 0.0370(13) -0.0136(11) 0.0061(10) -0.0027(11)
C29 0.0370(16) 0.0514(18) 0.066(2) -0.0296(16) 0.0045(14) -0.0096(13)
C30 0.0411(17) 0.061(2) 0.083(2) -0.0441(19) 0.0037(16) -0.0134(15)
C31 0.0436(16) 0.0461(17) 0.0627(19) -0.0329(15) -0.0020(14) -0.0034(13)
C32 0.0369(15) 0.0367(14) 0.0456(15) -0.0210(12) 0.0003(12) -0.0031(11)
C33 0.0341(13) 0.0295(12) 0.0340(12) -0.0115(10) -0.0004(10) 0.0005(10)
C34 0.0323(13) 0.0361(14) 0.0391(14) -0.0126(11) 0.0008(10) -0.0039(11)
C35 0.057(2) 0.071(3) 0.085(3) -0.059(2) 0.001(2) -0.004(2)
C36 0.0395(15) 0.0330(13) 0.0318(12) -0.0135(11) 0.0029(11) 0.0021(11)
C37 0.0317(13) 0.0295(12) 0.0340(12) -0.0103(10) 0.0025(10) -0.0011(10)
C38 0.0464(16) 0.0346(14) 0.0391(14) -0.0148(12) 0.0041(12) 0.0069(12)
C39 0.0439(16) 0.0344(14) 0.0464(16) -0.0164(12) 0.0024(12) 0.0067(12)
C40 0.0550(18) 0.0303(14) 0.0525(18) -0.0105(13) -0.0078(14) 0.0069(13)
C41 0.073(2) 0.0329(15) 0.0449(17) -0.0040(13) -0.0097(16) 0.0041(15)
C42 0.0634(19) 0.0400(15) 0.0345(14) -0.0078(12) -0.0050(13) -0.0055(14)
C43 0.0485(16) 0.0334(14) 0.0360(14) -0.0103(11) 0.0000(12) -0.0024(12)
C44 0.0322(13) 0.0286(12) 0.0386(13) -0.0108(10) -0.0012(10) -0.0022(10)
C45 0.0373(14) 0.0300(13) 0.0424(14) -0.0104(11) -0.0025(11) 0.0010(11)
C46 0.115(4) 0.060(2) 0.0370(18) -0.0151(17) 0.003(2) 0.004(2)
O5 0.080(3) 0.101(4) 0.063(3) -0.038(3) -0.021(3) 0.012(3)
O6 0.054(3) 0.074(3) 0.038(2) -0.025(2) 0.015(2) -0.006(2)
O7 0.070(3) 0.061(3) 0.078(4) -0.012(3) 0.029(3) -0.017(2)
O8 0.101(6) 0.144(8) 0.135(8) -0.092(7) 0.058(5) -0.096(6)
O9 0.077(4) 0.076(4) 0.131(7) -0.077(5) 0.039(4) -0.026(3)
O10 0.113(8) 0.084(6) 0.091(6) 0.010(5) 0.013(5) 0.063(6)
O11 0.039(3) 0.105(7) 0.103(7) -0.074(5) -0.011(5) 0.017(5)
O12 0.037(4) 0.067(6) 0.055(5) -0.034(4) 0.018(4) -0.011(4)
O13 0.076(5) 0.107(7) 0.152(11) -0.089(7) -0.007(6) -0.034(5)
O14 0.208(12) 0.206(16) 0.096(8) -0.110(9) 0.048(7) -0.133(11)
O15 0.059(6) 0.221(13) 0.35(2) -0.215(15) 0.045(9) 0.006(6)
O16 0.063(5) 0.045(3) 0.148(8) -0.019(4) -0.048(5) 0.009(3)
O17 0.267(14) 0.134(9) 0.114(8) 0.061(7) -0.091(9) -0.103(9)
O18 0.069(3) 0.047(3) 0.112(6) -0.043(4) -0.034(4) 0.021(3)
O19 0.097(5) 0.196(10) 0.104(6) -0.114(7) 0.018(4) -0.019(6)
O20 0.090(5) 0.100(5) 0.072(4) -0.020(4) 0.028(3) 0.016(4)
C47 0.067(2) 0.068(2) 0.056(2) -0.0201(19) 0.0001(18) -0.0076(19)
C48 0.056(2) 0.059(2) 0.061(2) -0.0337(17) 0.0002(16) -0.0006(16)
C49 0.064(3) 0.088(3) 0.119(4) -0.065(3) 0.036(3) -0.025(2)
Cl3 0.0723(6) 0.0649(6) 0.0902(7) -0.0287(5) 0.0132(5) -0.0075(5)
Cl4 0.1200(10) 0.0876(8) 0.0927(8) -0.0502(7) 0.0226(7) -0.0156(7)
Cl5 0.0735(7) 0.1253(11) 0.0914(8) -0.0356(8) 0.0224(6) -0.0338(7)
Cl6 0.0718(6) 0.1025(8) 0.0800(7) -0.0512(6) 0.0124(5) -0.0374(6)
Cl7 0.0609(6) 0.0926(8) 0.0912(8) -0.0353(6) 0.0085(5) -0.0260(5)
Cl8 0.132(6) 0.077(3) 0.059(2) -0.0176(19) 0.021(4) 0.037(4)
Cl9 0.0543(15) 0.083(4) 0.059(2) -0.027(2) 0.0029(13) -0.0003(19)
Cl10 0.1215(11) 0.1275(12) 0.1147(11) -0.0637(10) 0.0507(9) -0.0349(9)
Cl11 0.0791(19) 0.152(3) 0.119(3) -0.066(2) 0.0356(19) -0.0049(17)
Cl12 0.158(8) 0.077(3) 0.105(4) -0.027(3) 0.044(4) 0.019(4)
Cl13 0.073(2) 0.086(3) 0.115(4) -0.063(3) 0.032(2) -0.030(2)
Cl14 0.093(3) 0.082(5) 0.121(6) -0.066(4) 0.017(4) -0.018(3)

loop_
_atom_type_symbol
_atom_type_description
_atom_type_scat_dispersion_real
_atom_type_scat_dispersion_imag
_atom_type_scat_source
C C 0.0033 0.0016 'International Tables Vol C Tables 4.2.6.8 and 6.1.1.4'
H H 0.0000 0.0000 'International Tables Vol C Tables 4.2.6.8 and 6.1.1.4'
N N 0.0061 0.0033 'International Tables Vol C Tables 4.2.6.8 and 6.1.1.4'
O O 0.0106 0.0060 'International Tables Vol C Tables 4.2.6.8 and 6.1.1.4'
Cl Cl 0.1484 0.1585 'International Tables Vol C Tables 4.2.6.8 and 6.1.1.4'
Zn Zn 0.2839 1.4301 'International Tables Vol C Tables 4.2.6.8 and 6.1.1.4'

loop_
_geom_angle_atom_site_label_1
_geom_angle_atom_site_label_2
_geom_angle_atom_site_label_3
_geom_angle
_geom_angle_site_symmetry_1
_geom_angle_site_symmetry_3
_geom_angle_publ_flag
N3 Zn1 N5 124.86(8) . . ?
N3 Zn1 N6 89.91(8) . . ?
N5 Zn1 N6 90.56(8) . . ?
N3 Zn1 N4 96.23(8) . . ?
N5 Zn1 N4 89.80(8) . . ?
N6 Zn1 N4 172.24(8) . . ?
N3 Zn1 N1 78.58(8) . . ?
N5 Zn1 N1 155.35(8) . . ?
N6 Zn1 N1 97.60(8) . . ?
N4 Zn1 N1 79.07(8) . . ?
N3 Zn1 N2 155.47(8) . . ?
N5 Zn1 N2 77.61(8) . . ?
N6 Zn1 N2 79.25(8) . . ?
N4 Zn1 N2 93.26(8) . . ?
N1 Zn1 N2 81.12(8) . . ?
O10 Cl1 O8 119.3(7) . . ?
O10 Cl1 O7 103.1(5) . . ?
O8 Cl1 O7 38.0(3) . . ?
O10 Cl1 O11 139.6(6) . . ?
O8 Cl1 O11 95.7(6) . . ?
O7 Cl1 O11 117.2(4) . . ?
O10 Cl1 O9 39.0(5) . . ?
O8 Cl1 O9 148.7(5) . . ?
O7 Cl1 O9 114.4(4) . . ?
O11 Cl1 O9 114.2(5) . . ?
O10 Cl1 O12 115.1(6) . . ?
O8 Cl1 O12 111.9(6) . . ?
O7 Cl1 O12 141.5(4) . . ?
O11 Cl1 O12 25.7(4) . . ?
O9 Cl1 O12 99.3(5) . . ?
O10 Cl1 O5 68.5(5) . . ?
O8 Cl1 O5 77.4(5) . . ?
O7 Cl1 O5 101.9(4) . . ?
O11 Cl1 O5 103.8(4) . . ?
O9 Cl1 O5 102.6(4) . . ?
O12 Cl1 O5 87.8(5) . . ?
O10 Cl1 O6 103.0(5) . . ?
O8 Cl1 O6 103.3(5) . . ?
O7 Cl1 O6 74.1(3) . . ?
O11 Cl1 O6 86.2(4) . . ?
O9 Cl1 O6 71.5(4) . . ?
O12 Cl1 O6 101.2(5) . . ?
O5 Cl1 O6 169.9(3) . . ?
O19 Cl2 O15 115.8(8) . . ?
O19 Cl2 O13 124.0(7) . . ?
O15 Cl2 O13 97.7(8) . . ?
O19 Cl2 O14 141.5(7) . . ?
O15 Cl2 O14 99.7(10) . . ?
O13 Cl2 O14 30.5(7) . . ?
O19 Cl2 O18 67.5(5) . . ?
O15 Cl2 O18 122.4(7) . . ?
O13 Cl2 O18 129.5(5) . . ?
O14 Cl2 O18 106.6(7) . . ?
O19 Cl2 O16 87.0(6) . . ?
O15 Cl2 O16 28.9(9) . . ?
O13 Cl2 O16 114.0(6) . . ?
O14 Cl2 O16 126.1(9) . . ?
O18 Cl2 O16 115.7(4) . . ?
O19 Cl2 O17 108.9(8) . . ?
O15 Cl2 O17 95.8(10) . . ?
O13 Cl2 O17 110.8(7) . . ?
O14 Cl2 O17 80.4(7) . . ?
O18 Cl2 O17 42.6(6) . . ?
O16 Cl2 O17 109.5(7) . . ?
O19 Cl2 O20 48.9(4) . . ?
O15 Cl2 O20 123.2(8) . . ?
O13 Cl2 O20 75.4(6) . . ?
O14 Cl2 O20 99.6(6) . . ?
O18 Cl2 O20 101.8(4) . . ?
O16 Cl2 O20 102.6(5) . . ?
O17 Cl2 O20 140.0(7) . . ?
C3 N1 C1 112.7(2) . . ?
C3 N1 C14 110.7(2) . . ?
C1 N1 C14 112.0(2) . . ?
C3 N1 Zn1 104.81(15) . . ?
C1 N1 Zn1 107.00(16) . . ?
C14 N1 Zn1 109.27(15) . . ?
C36 N2 C25 110.7(2) . . ?
C36 N2 C2 111.7(2) . . ?
C25 N2 C2 113.12(19) . . ?
C36 N2 Zn1 109.84(14) . . ?
C25 N2 Zn1 104.97(14) . . ?
C2 N2 Zn1 106.19(14) . . ?
C4 N3 C5 119.6(2) . . ?
C4 N3 Zn1 113.76(16) . . ?
C5 N3 Zn1 125.30(17) . . ?
C15 N4 C16 119.8(2) . . ?
C15 N4 Zn1 114.73(16) . . ?
C16 N4 Zn1 123.95(17) . . ?
C26 N5 C27 120.0(2) . . ?
C26 N5 Zn1 115.35(16) . . ?
C27 N5 Zn1 124.47(17) . . ?
C37 N6 C38 118.7(2) . . ?
C37 N6 Zn1 116.26(16) . . ?
C38 N6 Zn1 124.94(18) . . ?
C9 O1 C13 117.3(3) . . ?
C20 O2 C24 118.4(2) . . ?
C31 O3 C35 118.4(3) . . ?
C42 O4 C46 117.1(3) . . ?
N1 C1 C2 109.7(2) . . ?
N1 C1 H1 110.8(18) . . ?
C2 C1 H1 109.8(18) . . ?
N1 C1 H2 110.2(15) . . ?
C2 C1 H2 107.8(15) . . ?
H1 C1 H2 109(2) . . ?
N2 C2 C1 109.44(19) . . ?
N2 C2 H3 110.4(15) . . ?
C1 C2 H3 110.3(15) . . ?
N2 C2 H4 109.1(16) . . ?
C1 C2 H4 110.9(16) . . ?
H3 C2 H4 107(2) . . ?
N1 C3 C4 111.7(2) . . ?
N1 C3 H5 104.0(16) . . ?
C4 C3 H5 109.2(15) . . ?
N1 C3 H6 107.7(17) . . ?
C4 C3 H6 112.4(17) . . ?
H5 C3 H6 111(2) . . ?
N3 C4 C11 122.1(2) . . ?
N3 C4 C3 117.4(2) . . ?
C11 C4 C3 120.4(2) . . ?
C6 C5 N3 122.4(3) . . ?
C6 C5 H7 121.1(17) . . ?
N3 C5 H7 116.5(17) . . ?
C5 C6 C12 119.6(3) . . ?
C5 C6 H8 118.1(17) . . ?
C12 C6 H8 122.3(16) . . ?
C8 C7 C12 121.2(3) . . ?
C8 C7 H9 122(2) . . ?
C12 C7 H9 117(2) . . ?
C7 C8 C9 120.6(3) . . ?
C7 C8 H10 118(2) . . ?
C9 C8 H10 122(2) . . ?
O1 C9 C10 125.3(3) . . ?
O1 C9 C8 114.0(3) . . ?
C10 C9 C8 120.7(3) . . ?
C9 C10 C11 119.5(3) . . ?
C9 C10 H11 120.0(19) . . ?
C11 C10 H11 120.3(19) . . ?
C10 C11 C4 122.3(2) . . ?
C10 C11 C12 120.4(2) . . ?
C4 C11 C12 117.3(2) . . ?
C6 C12 C7 123.5(3) . . ?
C6 C12 C11 118.9(2) . . ?
C7 C12 C11 117.6(3) . . ?
O1 C13 H12 113(2) . . ?
O1 C13 H13 114(3) . . ?
H12 C13 H13 108(3) . . ?
O1 C13 H14 104(3) . . ?
H12 C13 H14 108(3) . . ?
H13 C13 H14 109(4) . . ?
N1 C14 C15 114.2(2) . . ?
N1 C14 H15 108.6(18) . . ?
C15 C14 H15 106.7(18) . . ?
N1 C14 H16 113.2(19) . . ?
C15 C14 H16 110.4(19) . . ?
H15 C14 H16 103(3) . . ?
N4 C15 C22 122.0(2) . . ?
N4 C15 C14 116.7(2) . . ?
C22 C15 C14 121.2(2) . . ?
C17 C16 N4 122.8(3) . . ?
C17 C16 H17 121.9(16) . . ?
N4 C16 H17 115.3(16) . . ?
C16 C17 C23 119.1(3) . . ?
C16 C17 H18 119.4(17) . . ?
C23 C17 H18 121.5(17) . . ?
C19 C18 C23 120.2(3) . . ?
C19 C18 H19 121(2) . . ?
C23 C18 H19 119(2) . . ?
C18 C19 C20 121.2(3) . . ?
C18 C19 H20 121.7(19) . . ?
C20 C19 H20 117.0(19) . . ?
O2 C20 C21 126.2(3) . . ?
O2 C20 C19 113.6(2) . . ?
C21 C20 C19 120.2(3) . . ?
C20 C21 C22 119.7(3) . . ?
C20 C21 H21 119.9(19) . . ?
C22 C21 H21 120.4(19) . . ?
C23 C22 C15 117.3(2) . . ?
C23 C22 C21 119.4(2) . . ?
C15 C22 C21 123.3(2) . . ?
C17 C23 C22 118.9(2) . . ?
C17 C23 C18 121.9(2) . . ?
C22 C23 C18 119.2(2) . . ?
O2 C24 H22 107(2) . . ?
O2 C24 H23 114(2) . . ?
H22 C24 H23 107(3) . . ?
O2 C24 H24 107(2) . . ?
H22 C24 H24 113(3) . . ?
H23 C24 H24 110(3) . . ?
N2 C25 C26 110.80(19) . . ?
N2 C25 H25 110.3(15) . . ?
C26 C25 H25 106.6(15) . . ?
N2 C25 H26 109.9(15) . . ?
C26 C25 H26 109.2(15) . . ?
H25 C25 H26 110(2) . . ?
N5 C26 C33 122.0(2) . . ?
N5 C26 C25 116.6(2) . . ?
C33 C26 C25 121.3(2) . . ?
C28 C27 N5 122.0(2) . . ?
C28 C27 H27 122.8(18) . . ?
N5 C27 H27 115.2(18) . . ?
C27 C28 C34 120.0(2) . . ?
C27 C28 H28 117.5(19) . . ?
C34 C28 H28 122.5(19) . . ?
C30 C29 C34 120.8(3) . . ?
C30 C29 H29 122(2) . . ?
C34 C29 H29 117(2) . . ?
C29 C30 C31 120.6(3) . . ?
C29 C30 H30 122(2) . . ?
C31 C30 H30 118(2) . . ?
O3 C31 C32 125.0(3) . . ?
O3 C31 C30 114.0(3) . . ?
C32 C31 C30 121.0(3) . . ?
C31 C32 C33 119.1(3) . . ?
C31 C32 H31 122(2) . . ?
C33 C32 H31 119(2) . . ?
C32 C33 C26 122.8(2) . . ?
C32 C33 C34 120.2(2) . . ?
C26 C33 C34 117.0(2) . . ?
C28 C34 C29 122.9(3) . . ?
C28 C34 C33 119.0(2) . . ?
C29 C34 C33 118.2(3) . . ?
O3 C35 H32 109(2) . . ?
O3 C35 H33 112(2) . . ?
H32 C35 H33 109(3) . . ?
O3 C35 H34 105(2) . . ?
H32 C35 H34 111(3) . . ?
H33 C35 H34 111(3) . . ?
N2 C36 C37 116.0(2) . . ?
N2 C36 H35 105.2(19) . . ?
C37 C36 H35 111.8(19) . . ?
N2 C36 H36 109.4(19) . . ?
C37 C36 H36 103.9(19) . . ?
H35 C36 H36 111(3) . . ?
N6 C37 C44 123.1(2) . . ?
N6 C37 C36 118.2(2) . . ?
C44 C37 C36 118.7(2) . . ?
C39 C38 N6 122.7(3) . . ?
C39 C38 H37 123(2) . . ?
N6 C38 H37 114(2) . . ?
C38 C39 C45 119.9(3) . . ?
C38 C39 H38 117.9(18) . . ?
C45 C39 H38 122.2(18) . . ?
C41 C40 C45 120.2(3) . . ?
C41 C40 H39 121(2) . . ?
C45 C40 H39 119(2) . . ?
C40 C41 C42 121.5(3) . . ?
C40 C41 H40 119(3) . . ?
C42 C41 H40 119(3) . . ?
O4 C42 C43 125.3(3) . . ?
O4 C42 C41 114.3(3) . . ?
C43 C42 C41 120.4(3) . . ?
C42 C43 C44 118.9(3) . . ?
C42 C43 H41 118.4(19) . . ?
C44 C43 H41 122.5(19) . . ?
C43 C44 C45 120.6(2) . . ?
C43 C44 C37 122.4(2) . . ?
C45 C44 C37 116.9(2) . . ?
C39 C45 C40 123.1(3) . . ?
C39 C45 C44 118.6(2) . . ?
C40 C45 C44 118.4(3) . . ?
O4 C46 H42 109(2) . . ?
O4 C46 H43 111(2) . . ?
H42 C46 H43 112(3) . . ?
O4 C46 H44 105(3) . . ?
H42 C46 H44 111(3) . . ?
H43 C46 H44 108(3) . . ?
Cl1 O5 O10 49.3(3) . . ?
Cl1 O6 O9 49.3(2) . . ?
Cl1 O6 O7 47.9(2) . . ?
O9 O6 O7 82.6(3) . . ?
O8 O7 Cl1 69.2(6) . . ?
O8 O7 O6 114.0(7) . . ?
Cl1 O7 O6 58.0(3) . . ?
O7 O8 Cl1 72.8(6) . . ?
O10 O9 Cl1 66.5(7) . . ?
O10 O9 O6 114.9(9) . . ?
Cl1 O9 O6 59.2(3) . . ?
O9 O10 Cl1 74.6(6) . . ?
O9 O10 O5 127.6(10) . . ?
Cl1 O10 O5 62.2(5) . . ?
O12 O11 Cl1 77.8(17) . . ?
O11 O12 Cl1 76.5(17) . . ?
O14 O13 Cl2 74.8(17) . . ?
O14 O13 O20 120(2) . . ?
Cl2 O13 O20 57.7(5) . . ?
O13 O14 Cl2 74.7(17) . . ?
O16 O15 Cl2 79.7(16) . . ?
O15 O16 Cl2 71.4(13) . . ?
O18 O17 Cl2 64.7(6) . . ?
O17 O18 Cl2 72.8(7) . . ?
O17 O18 O19 125.2(9) . . ?
Cl2 O18 O19 54.0(3) . . ?
O20 O19 Cl2 77.4(5) . . ?
O20 O19 O18 115.6(7) . . ?
Cl2 O19 O18 58.5(4) . . ?
O19 O20 Cl2 53.7(4) . . ?
O19 O20 O13 100.4(6) . . ?
Cl2 O20 O13 46.9(4) . . ?
Cl4 C47 Cl5 111.8(2) . . ?
Cl4 C47 Cl3 110.5(2) . . ?
Cl5 C47 Cl3 109.4(2) . . ?
Cl4 C47 H45 105(3) . . ?
Cl5 C47 H45 109(3) . . ?
Cl3 C47 H45 111(3) . . ?
Cl9 C48 Cl6 115.4(3) . . ?
Cl9 C48 Cl7 107.8(3) . . ?
Cl6 C48 Cl7 108.54(19) . . ?
Cl9 C48 Cl8 10.1(5) . . ?
Cl6 C48 Cl8 105.3(3) . . ?
Cl7 C48 Cl8 113.9(3) . . ?
Cl9 C48 H46 106.2(19) . . ?
Cl6 C48 H46 107.9(18) . . ?
Cl7 C48 H46 110.9(18) . . ?
Cl8 C48 H46 109.9(19) . . ?
Cl12 C49 Cl13 113.3(5) . . ?
Cl12 C49 Cl10 109.5(4) . . ?
Cl13 C49 Cl10 116.0(3) . . ?
Cl12 C49 Cl14 130.2(5) . . ?
Cl13 C49 Cl14 17.2(4) . . ?
Cl10 C49 Cl14 102.9(4) . . ?
Cl12 C49 Cl11 17.8(4) . . ?
Cl13 C49 Cl11 97.9(4) . . ?
Cl10 C49 Cl11 111.5(3) . . ?
Cl14 C49 Cl11 114.1(5) . . ?
Cl12 C49 H47 101(3) . . ?
Cl13 C49 H47 111(3) . . ?
Cl10 C49 H47 105(3) . . ?
Cl14 C49 H47 106(3) . . ?
Cl11 C49 H47 116(3) . . ?
Cl12 Cl11 C49 57.6(12) . . ?
Cl11 Cl12 C49 104.6(14) . . ?
Cl14 Cl13 C49 86(2) . . ?
Cl13 Cl14 C49 76(2) . . ?

loop_
_geom_bond_atom_site_label_1
_geom_bond_atom_site_label_2
_geom_bond_distance
_geom_bond_site_symmetry_2
_geom_bond_publ_flag
Zn1 N3 2.096(2) . ?
Zn1 N5 2.101(2) . ?
Zn1 N6 2.159(2) . ?
Zn1 N4 2.183(2) . ?
Zn1 N1 2.195(2) . ?
Zn1 N2 2.219(2) . ?
Cl1 O10 1.334(7) . ?
Cl1 O8 1.360(7) . ?
Cl1 O7 1.391(5) . ?
Cl1 O11 1.402(9) . ?
Cl1 O9 1.402(6) . ?
Cl1 O12 1.409(10) . ?
Cl1 O5 1.556(5) . ?
Cl1 O6 1.589(5) . ?
Cl2 O19 1.305(6) . ?
Cl2 O15 1.355(11) . ?
Cl2 O13 1.366(10) . ?
Cl2 O14 1.367(13) . ?
Cl2 O18 1.376(5) . ?
Cl2 O16 1.406(8) . ?
Cl2 O17 1.454(8) . ?
Cl2 O20 1.579(6) . ?
N1 C3 1.479(3) . ?
N1 C1 1.479(3) . ?
N1 C14 1.479(3) . ?
N2 C36 1.474(3) . ?
N2 C25 1.475(3) . ?
N2 C2 1.480(3) . ?
N3 C4 1.331(3) . ?
N3 C5 1.374(3) . ?
N4 C15 1.324(3) . ?
N4 C16 1.361(3) . ?
N5 C26 1.334(3) . ?
N5 C27 1.365(3) . ?
N6 C37 1.322(3) . ?
N6 C38 1.371(3) . ?
O1 C9 1.360(4) . ?
O1 C13 1.437(5) . ?
O2 C20 1.354(3) . ?
O2 C24 1.419(4) . ?
O3 C31 1.351(3) . ?
O3 C35 1.423(4) . ?
O4 C42 1.361(4) . ?
O4 C46 1.434(5) . ?
C1 C2 1.526(4) . ?
C1 H1 0.97(3) . ?
C1 H2 0.97(3) . ?
C2 H3 0.95(3) . ?
C2 H4 0.95(3) . ?
C3 C4 1.516(4) . ?
C3 H5 0.96(3) . ?
C3 H6 0.97(3) . ?
C4 C11 1.425(3) . ?
C5 C6 1.356(4) . ?
C5 H7 0.99(3) . ?
C6 C12 1.408(4) . ?
C6 H8 0.99(3) . ?
C7 C8 1.351(5) . ?
C7 C12 1.419(4) . ?
C7 H9 0.93(4) . ?
C8 C9 1.413(5) . ?
C8 H10 0.92(4) . ?
C9 C10 1.365(4) . ?
C10 C11 1.411(4) . ?
C10 H11 0.92(3) . ?
C11 C12 1.425(4) . ?
C13 H12 0.94(4) . ?
C13 H13 0.99(5) . ?
C13 H14 0.94(5) . ?
C14 C15 1.510(4) . ?
C14 H15 0.92(3) . ?
C14 H16 0.99(3) . ?
C15 C22 1.426(3) . ?
C16 C17 1.354(4) . ?
C16 H17 0.94(3) . ?
C17 C23 1.413(4) . ?
C17 H18 0.96(3) . ?
C18 C19 1.347(4) . ?
C18 C23 1.419(4) . ?
C18 H19 0.96(3) . ?
C19 C20 1.422(4) . ?
C19 H20 0.99(3) . ?
C20 C21 1.367(4) . ?
C21 C22 1.426(4) . ?
C21 H21 0.90(3) . ?
C22 C23 1.415(4) . ?
C24 H22 0.93(4) . ?
C24 H23 0.99(4) . ?
C24 H24 0.92(4) . ?
C25 C26 1.519(3) . ?
C25 H25 0.98(3) . ?
C25 H26 0.97(3) . ?
C26 C33 1.421(4) . ?
C27 C28 1.355(4) . ?
C27 H27 0.99(3) . ?
C28 C34 1.403(4) . ?
C28 H28 1.02(3) . ?
C29 C30 1.350(4) . ?
C29 C34 1.424(4) . ?
C29 H29 0.97(4) . ?
C30 C31 1.420(4) . ?
C30 H30 0.94(4) . ?
C31 C32 1.369(4) . ?
C32 C33 1.419(4) . ?
C32 H31 0.93(3) . ?
C33 C34 1.427(4) . ?
C35 H32 0.99(4) . ?
C35 H33 0.91(3) . ?
C35 H34 0.93(4) . ?
C36 C37 1.516(3) . ?
C36 H35 0.95(3) . ?
C36 H36 0.96(3) . ?
C37 C44 1.422(3) . ?
C38 C39 1.350(4) . ?
C38 H37 0.96(3) . ?
C39 C45 1.405(4) . ?
C39 H38 0.96(3) . ?
C40 C41 1.350(5) . ?
C40 C45 1.416(4) . ?
C40 H39 0.95(4) . ?
C41 C42 1.413(5) . ?
C41 H40 0.84(4) . ?
C42 C43 1.372(4) . ?
C43 C44 1.415(4) . ?
C43 H41 0.95(3) . ?
C44 C45 1.419(4) . ?
C46 H42 1.06(4) . ?
C46 H43 1.02(4) . ?
C46 H44 0.90(4) . ?
O5 O10 1.636(12) . ?
O6 O9 1.753(10) . ?
O6 O7 1.802(8) . ?
O7 O8 0.896(8) . ?
O9 O10 0.914(11) . ?
O11 O12 0.624(11) . ?
O13 O14 0.719(18) . ?
O13 O20 1.808(14) . ?
O15 O16 0.69(2) . ?
O17 O18 1.029(14) . ?
O18 O19 1.490(11) . ?
O19 O20 1.220(9) . ?
C47 Cl4 1.750(4) . ?
C47 Cl5 1.752(4) . ?
C47 Cl3 1.757(4) . ?
C47 H45 0.87(4) . ?
C48 Cl9 1.718(11) . ?
C48 Cl6 1.752(4) . ?
C48 Cl7 1.756(4) . ?
C48 Cl8 1.786(12) . ?
C48 H46 1.02(3) . ?
C49 Cl12 1.615(9) . ?
C49 Cl13 1.735(9) . ?
C49 Cl10 1.750(5) . ?
C49 Cl14 1.782(13) . ?
C49 Cl11 1.851(8) . ?
C49 H47 0.98(5) . ?
Cl11 Cl12 0.585(13) . ?
Cl13 Cl14 0.528(12) . ?

loop_
_geom_torsion_atom_site_label_1
_geom_torsion_atom_site_label_2
_geom_torsion_atom_site_label_3
_geom_torsion_atom_site_label_4
_geom_torsion
_geom_torsion_site_symmetry_1
_geom_torsion_site_symmetry_2
_geom_torsion_site_symmetry_3
_geom_torsion_site_symmetry_4
_geom_torsion_publ_flag
N3 Zn1 N1 C3 -31.80(15) . . . . ?
N5 Zn1 N1 C3 164.90(18) . . . . ?
N6 Zn1 N1 C3 56.56(16) . . . . ?
N4 Zn1 N1 C3 -130.53(16) . . . . ?
N2 Zn1 N1 C3 134.37(16) . . . . ?
N3 Zn1 N1 C1 -151.65(16) . . . . ?
N5 Zn1 N1 C1 45.0(3) . . . . ?
N6 Zn1 N1 C1 -63.29(16) . . . . ?
N4 Zn1 N1 C1 109.61(16) . . . . ?
N2 Zn1 N1 C1 14.52(15) . . . . ?
N3 Zn1 N1 C14 86.91(16) . . . . ?
N5 Zn1 N1 C14 -76.4(2) . . . . ?
N6 Zn1 N1 C14 175.28(16) . . . . ?
N4 Zn1 N1 C14 -11.82(15) . . . . ?
N2 Zn1 N1 C14 -106.92(16) . . . . ?
N3 Zn1 N2 C36 -71.1(3) . . . . ?
N5 Zn1 N2 C36 87.07(17) . . . . ?
N6 Zn1 N2 C36 -5.91(17) . . . . ?
N4 Zn1 N2 C36 176.14(17) . . . . ?
N1 Zn1 N2 C36 -105.46(17) . . . . ?
N3 Zn1 N2 C25 169.85(17) . . . . ?
N5 Zn1 N2 C25 -31.98(15) . . . . ?
N6 Zn1 N2 C25 -124.96(16) . . . . ?
N4 Zn1 N2 C25 57.09(15) . . . . ?
N1 Zn1 N2 C25 135.49(15) . . . . ?
N3 Zn1 N2 C2 49.8(3) . . . . ?
N5 Zn1 N2 C2 -152.04(16) . . . . ?
N6 Zn1 N2 C2 114.98(16) . . . . ?
N4 Zn1 N2 C2 -62.97(16) . . . . ?
N1 Zn1 N2 C2 15.43(15) . . . . ?
N5 Zn1 N3 C4 -164.68(15) . . . . ?
N6 Zn1 N3 C4 -74.06(17) . . . . ?
N4 Zn1 N3 C4 101.20(17) . . . . ?
N1 Zn1 N3 C4 23.71(16) . . . . ?
N2 Zn1 N3 C4 -11.0(3) . . . . ?
N5 Zn1 N3 C5 2.1(2) . . . . ?
N6 Zn1 N3 C5 92.7(2) . . . . ?
N4 Zn1 N3 C5 -92.0(2) . . . . ?
N1 Zn1 N3 C5 -169.5(2) . . . . ?
N2 Zn1 N3 C5 155.81(19) . . . . ?
N3 Zn1 N4 C15 -79.71(18) . . . . ?
N5 Zn1 N4 C15 155.22(18) . . . . ?
N6 Zn1 N4 C15 62.5(6) . . . . ?
N1 Zn1 N4 C15 -2.66(17) . . . . ?
N2 Zn1 N4 C15 77.64(18) . . . . ?
N3 Zn1 N4 C16 114.6(2) . . . . ?
N5 Zn1 N4 C16 -10.5(2) . . . . ?
N6 Zn1 N4 C16 -103.2(6) . . . . ?
N1 Zn1 N4 C16 -168.4(2) . . . . ?
N2 Zn1 N4 C16 -88.1(2) . . . . ?
N3 Zn1 N5 C26 -170.55(15) . . . . ?
N6 Zn1 N5 C26 99.16(18) . . . . ?
N4 Zn1 N5 C26 -73.09(18) . . . . ?
N1 Zn1 N5 C26 -10.6(3) . . . . ?
N2 Zn1 N5 C26 20.29(17) . . . . ?
N3 Zn1 N5 C27 5.2(2) . . . . ?
N6 Zn1 N5 C27 -85.1(2) . . . . ?
N4 Zn1 N5 C27 102.6(2) . . . . ?
N1 Zn1 N5 C27 165.10(19) . . . . ?
N2 Zn1 N5 C27 -164.0(2) . . . . ?
N3 Zn1 N6 C37 161.30(19) . . . . ?
N5 Zn1 N6 C37 -73.84(19) . . . . ?
N4 Zn1 N6 C37 18.8(7) . . . . ?
N1 Zn1 N6 C37 82.84(19) . . . . ?
N2 Zn1 N6 C37 3.44(18) . . . . ?
N3 Zn1 N6 C38 -22.0(2) . . . . ?
N5 Zn1 N6 C38 102.9(2) . . . . ?
N4 Zn1 N6 C38 -164.5(5) . . . . ?
N1 Zn1 N6 C38 -100.5(2) . . . . ?
N2 Zn1 N6 C38 -179.9(2) . . . . ?
C3 N1 C1 C2 -156.9(2) . . . . ?
C14 N1 C1 C2 77.5(3) . . . . ?
Zn1 N1 C1 C2 -42.2(2) . . . . ?
C36 N2 C2 C1 77.0(3) . . . . ?
C25 N2 C2 C1 -157.3(2) . . . . ?
Zn1 N2 C2 C1 -42.7(2) . . . . ?
N1 C1 C2 N2 59.2(3) . . . . ?
C1 N1 C3 C4 152.0(2) . . . . ?
C14 N1 C3 C4 -81.8(3) . . . . ?
Zn1 N1 C3 C4 36.0(2) . . . . ?
C5 N3 C4 C11 -1.0(4) . . . . ?
Zn1 N3 C4 C11 166.56(18) . . . . ?
C5 N3 C4 C3 -177.3(2) . . . . ?
Zn1 N3 C4 C3 -9.8(3) . . . . ?
N1 C3 C4 N3 -19.6(3) . . . . ?
N1 C3 C4 C11 164.0(2) . . . . ?
C4 N3 C5 C6 1.1(4) . . . . ?
Zn1 N3 C5 C6 -164.9(2) . . . . ?
N3 C5 C6 C12 0.0(4) . . . . ?
C12 C7 C8 C9 -1.0(5) . . . . ?
C13 O1 C9 C10 2.8(5) . . . . ?
C13 O1 C9 C8 -177.0(3) . . . . ?
C7 C8 C9 O1 -179.7(3) . . . . ?
C7 C8 C9 C10 0.5(5) . . . . ?
O1 C9 C10 C11 -179.9(3) . . . . ?
C8 C9 C10 C11 -0.1(5) . . . . ?
C9 C10 C11 C4 178.0(3) . . . . ?
C9 C10 C11 C12 0.2(4) . . . . ?
N3 C4 C11 C10 -178.0(2) . . . . ?
C3 C4 C11 C10 -1.8(4) . . . . ?
N3 C4 C11 C12 -0.2(4) . . . . ?
C3 C4 C11 C12 176.0(2) . . . . ?
C5 C6 C12 C7 178.7(3) . . . . ?
C5 C6 C12 C11 -1.3(4) . . . . ?
C8 C7 C12 C6 -178.8(3) . . . . ?
C8 C7 C12 C11 1.1(5) . . . . ?
C10 C11 C12 C6 179.2(2) . . . . ?
C4 C11 C12 C6 1.3(4) . . . . ?
C10 C11 C12 C7 -0.7(4) . . . . ?
C4 C11 C12 C7 -178.6(3) . . . . ?
C3 N1 C14 C15 138.9(2) . . . . ?
C1 N1 C14 C15 -94.5(3) . . . . ?
Zn1 N1 C14 C15 23.9(3) . . . . ?
C16 N4 C15 C22 2.5(4) . . . . ?
Zn1 N4 C15 C22 -163.86(18) . . . . ?
C16 N4 C15 C14 -176.6(2) . . . . ?
Zn1 N4 C15 C14 17.1(3) . . . . ?
N1 C14 C15 N4 -28.3(3) . . . . ?
N1 C14 C15 C22 152.6(2) . . . . ?
C15 N4 C16 C17 -3.7(4) . . . . ?
Zn1 N4 C16 C17 161.4(2) . . . . ?
N4 C16 C17 C23 0.8(4) . . . . ?
C23 C18 C19 C20 0.9(4) . . . . ?
C24 O2 C20 C21 -3.6(5) . . . . ?
C24 O2 C20 C19 177.1(3) . . . . ?
C18 C19 C20 O2 177.0(3) . . . . ?
C18 C19 C20 C21 -2.4(4) . . . . ?
O2 C20 C21 C22 -178.8(3) . . . . ?
C19 C20 C21 C22 0.5(4) . . . . ?
N4 C15 C22 C23 1.4(4) . . . . ?
C14 C15 C22 C23 -179.6(2) . . . . ?
N4 C15 C22 C21 179.8(2) . . . . ?
C14 C15 C22 C21 -1.2(4) . . . . ?
C20 C21 C22 C23 2.9(4) . . . . ?
C20 C21 C22 C15 -175.5(2) . . . . ?
C16 C17 C23 C22 3.2(4) . . . . ?
C16 C17 C23 C18 -175.1(3) . . . . ?
C15 C22 C23 C17 -4.2(3) . . . . ?
C21 C22 C23 C17 177.3(2) . . . . ?
C15 C22 C23 C18 174.1(2) . . . . ?
C21 C22 C23 C18 -4.4(4) . . . . ?
C19 C18 C23 C17 -179.3(3) . . . . ?
C19 C18 C23 C22 2.5(4) . . . . ?
C36 N2 C25 C26 -79.2(2) . . . . ?
C2 N2 C25 C26 154.6(2) . . . . ?
Zn1 N2 C25 C26 39.3(2) . . . . ?
C27 N5 C26 C33 -1.8(4) . . . . ?
Zn1 N5 C26 C33 174.16(18) . . . . ?
C27 N5 C26 C25 -179.4(2) . . . . ?
Zn1 N5 C26 C25 -3.5(3) . . . . ?
N2 C25 C26 N5 -26.1(3) . . . . ?
N2 C25 C26 C33 156.2(2) . . . . ?
C26 N5 C27 C28 0.9(4) . . . . ?
Zn1 N5 C27 C28 -174.61(19) . . . . ?
N5 C27 C28 C34 0.1(4) . . . . ?
C34 C29 C30 C31 0.0(6) . . . . ?
C35 O3 C31 C32 0.8(5) . . . . ?
C35 O3 C31 C30 -178.7(4) . . . . ?
C29 C30 C31 O3 178.0(3) . . . . ?
C29 C30 C31 C32 -1.6(6) . . . . ?
O3 C31 C32 C33 -178.4(3) . . . . ?
C30 C31 C32 C33 1.0(5) . . . . ?
C31 C32 C33 C26 -179.9(3) . . . . ?
C31 C32 C33 C34 1.0(4) . . . . ?
N5 C26 C33 C32 -177.6(2) . . . . ?
C25 C26 C33 C32 0.0(4) . . . . ?
N5 C26 C33 C34 1.5(4) . . . . ?
C25 C26 C33 C34 179.1(2) . . . . ?
C27 C28 C34 C29 -179.0(3) . . . . ?
C27 C28 C34 C33 -0.3(4) . . . . ?
C30 C29 C34 C28 -179.2(3) . . . . ?
C30 C29 C34 C33 2.1(5) . . . . ?
C32 C33 C34 C28 178.7(2) . . . . ?
C26 C33 C34 C28 -0.4(4) . . . . ?
C32 C33 C34 C29 -2.6(4) . . . . ?
C26 C33 C34 C29 178.3(2) . . . . ?
C25 N2 C36 C37 123.2(2) . . . . ?
C2 N2 C36 C37 -109.8(3) . . . . ?
Zn1 N2 C36 C37 7.8(3) . . . . ?
C38 N6 C37 C44 1.1(4) . . . . ?
Zn1 N6 C37 C44 177.97(19) . . . . ?
C38 N6 C37 C36 -177.0(3) . . . . ?
Zn1 N6 C37 C36 -0.1(3) . . . . ?
N2 C36 C37 N6 -5.5(4) . . . . ?
N2 C36 C37 C44 176.4(2) . . . . ?
C37 N6 C38 C39 -0.3(4) . . . . ?
Zn1 N6 C38 C39 -177.0(2) . . . . ?
N6 C38 C39 C45 -1.3(5) . . . . ?
C45 C40 C41 C42 0.6(5) . . . . ?
C46 O4 C42 C43 1.1(5) . . . . ?
C46 O4 C42 C41 -179.6(4) . . . . ?
C40 C41 C42 O4 -179.4(3) . . . . ?
C40 C41 C42 C43 -0.1(6) . . . . ?
O4 C42 C43 C44 179.1(3) . . . . ?
C41 C42 C43 C44 -0.1(5) . . . . ?
C42 C43 C44 C45 -0.2(4) . . . . ?
C42 C43 C44 C37 -178.0(3) . . . . ?
N6 C37 C44 C43 177.8(3) . . . . ?
C36 C37 C44 C43 -4.2(4) . . . . ?
N6 C37 C44 C45 -0.1(4) . . . . ?
C36 C37 C44 C45 177.9(2) . . . . ?
C38 C39 C45 C40 -177.9(3) . . . . ?
C38 C39 C45 C44 2.2(4) . . . . ?
C41 C40 C45 C39 179.2(3) . . . . ?
C41 C40 C45 C44 -0.9(5) . . . . ?
C43 C44 C45 C39 -179.4(3) . . . . ?
C37 C44 C45 C39 -1.5(4) . . . . ?
C43 C44 C45 C40 0.7(4) . . . . ?
C37 C44 C45 C40 178.6(3) . . . . ?
O8 Cl1 O5 O10 -128.8(7) . . . . ?
O7 Cl1 O5 O10 -99.5(6) . . . . ?
O11 Cl1 O5 O10 138.3(7) . . . . ?
O9 Cl1 O5 O10 19.1(7) . . . . ?
O12 Cl1 O5 O10 118.1(7) . . . . ?
O6 Cl1 O5 O10 -33.9(18) . . . . ?
O10 Cl1 O6 O9 23.1(6) . . . . ?
O8 Cl1 O6 O9 147.9(5) . . . . ?
O7 Cl1 O6 O9 123.3(4) . . . . ?
O11 Cl1 O6 O9 -117.1(5) . . . . ?
O12 Cl1 O6 O9 -96.1(5) . . . . ?
O5 Cl1 O6 O9 55.3(17) . . . . ?
O10 Cl1 O6 O7 -100.1(6) . . . . ?
O8 Cl1 O6 O7 24.6(5) . . . . ?
O11 Cl1 O6 O7 119.6(5) . . . . ?
O9 Cl1 O6 O7 -123.3(4) . . . . ?
O12 Cl1 O6 O7 140.6(5) . . . . ?
O5 Cl1 O6 O7 -67.9(17) . . . . ?
O10 Cl1 O7 O8 -121.2(10) . . . . ?
O11 Cl1 O7 O8 61.7(11) . . . . ?
O9 Cl1 O7 O8 -160.7(9) . . . . ?
O12 Cl1 O7 O8 50.7(13) . . . . ?
O5 Cl1 O7 O8 -50.8(9) . . . . ?
O6 Cl1 O7 O8 138.8(9) . . . . ?
O10 Cl1 O7 O6 100.1(6) . . . . ?
O8 Cl1 O7 O6 -138.8(9) . . . . ?
O11 Cl1 O7 O6 -77.1(6) . . . . ?
O9 Cl1 O7 O6 60.5(4) . . . . ?
O12 Cl1 O7 O6 -88.0(9) . . . . ?
O5 Cl1 O7 O6 170.4(3) . . . . ?
Cl1 O6 O7 O8 -42.4(9) . . . . ?
O9 O6 O7 O8 -82.1(10) . . . . ?
O9 O6 O7 Cl1 -39.7(3) . . . . ?
O6 O7 O8 Cl1 37.7(7) . . . . ?
O10 Cl1 O8 O7 72.8(10) . . . . ?
O11 Cl1 O8 O7 -128.1(9) . . . . ?
O9 Cl1 O8 O7 35.5(16) . . . . ?
O12 Cl1 O8 O7 -148.7(8) . . . . ?
O5 Cl1 O8 O7 129.0(9) . . . . ?
O6 Cl1 O8 O7 -40.6(9) . . . . ?
O8 Cl1 O9 O10 57.4(16) . . . . ?
O7 Cl1 O9 O10 80.5(10) . . . . ?
O11 Cl1 O9 O10 -140.6(9) . . . . ?
O12 Cl1 O9 O10 -118.7(10) . . . . ?
O5 Cl1 O9 O10 -29.0(10) . . . . ?
O6 Cl1 O9 O10 142.5(10) . . . . ?
O10 Cl1 O9 O6 -142.5(10) . . . . ?
O8 Cl1 O9 O6 -85.1(10) . . . . ?
O7 Cl1 O9 O6 -62.0(4) . . . . ?
O11 Cl1 O9 O6 76.9(5) . . . . ?
O12 Cl1 O9 O6 98.8(4) . . . . ?
O5 Cl1 O9 O6 -171.5(3) . . . . ?
Cl1 O6 O9 O10 -38.0(9) . . . . ?
O7 O6 O9 O10 0.8(10) . . . . ?
O7 O6 O9 Cl1 38.7(3) . . . . ?
O6 O9 O10 Cl1 35.2(7) . . . . ?
Cl1 O9 O10 O5 34.6(10) . . . . ?
O6 O9 O10 O5 69.8(15) . . . . ?
O8 Cl1 O10 O9 -149.9(9) . . . . ?
O7 Cl1 O10 O9 -112.8(9) . . . . ?
O11 Cl1 O10 O9 63.3(14) . . . . ?
O12 Cl1 O10 O9 72.8(11) . . . . ?
O5 Cl1 O10 O9 149.5(11) . . . . ?
O6 Cl1 O10 O9 -36.3(10) . . . . ?
O8 Cl1 O10 O5 60.6(6) . . . . ?
O7 Cl1 O10 O5 97.8(4) . . . . ?
O11 Cl1 O10 O5 -86.1(10) . . . . ?
O9 Cl1 O10 O5 -149.5(11) . . . . ?
O12 Cl1 O10 O5 -76.7(7) . . . . ?
O6 Cl1 O10 O5 174.2(3) . . . . ?
Cl1 O5 O10 O9 -38.2(12) . . . . ?
O10 Cl1 O11 O12 20(3) . . . . ?
O8 Cl1 O11 O12 -131(2) . . . . ?
O7 Cl1 O11 O12 -164.2(19) . . . . ?
O9 Cl1 O11 O12 58(2) . . . . ?
O5 Cl1 O11 O12 -53(2) . . . . ?
O6 Cl1 O11 O12 126(2) . . . . ?
O10 Cl1 O12 O11 -165.8(19) . . . . ?
O8 Cl1 O12 O11 54(2) . . . . ?
O7 Cl1 O12 O11 23(3) . . . . ?
O9 Cl1 O12 O11 -128(2) . . . . ?
O5 Cl1 O12 O11 129(2) . . . . ?
O6 Cl1 O12 O11 -56(2) . . . . ?
O19 Cl2 O13 O14 -136(2) . . . . ?
O15 Cl2 O13 O14 96(2) . . . . ?
O18 Cl2 O13 O14 -48(2) . . . . ?
O16 Cl2 O13 O14 121(2) . . . . ?
O17 Cl2 O13 O14 -3(2) . . . . ?
O20 Cl2 O13 O14 -141(2) . . . . ?
O19 Cl2 O13 O20 5.9(8) . . . . ?
O15 Cl2 O13 O20 -122.4(9) . . . . ?
O14 Cl2 O13 O20 141(2) . . . . ?
O18 Cl2 O13 O20 93.4(7) . . . . ?
O16 Cl2 O13 O20 -97.5(6) . . . . ?
O17 Cl2 O13 O20 138.4(8) . . . . ?
O20 O13 O14 Cl2 -37.4(17) . . . . ?
O19 Cl2 O14 O13 69(3) . . . . ?
O15 Cl2 O14 O13 -89(2) . . . . ?
O18 Cl2 O14 O13 143.2(19) . . . . ?
O16 Cl2 O14 O13 -76(2) . . . . ?
O17 Cl2 O14 O13 177(2) . . . . ?
O20 Cl2 O14 O13 38(2) . . . . ?
O19 Cl2 O15 O16 -6(2) . . . . ?
O13 Cl2 O15 O16 127.3(18) . . . . ?
O14 Cl2 O15 O16 158.1(18) . . . . ?
O18 Cl2 O15 O16 -85(2) . . . . ?
O17 Cl2 O15 O16 -120.7(19) . . . . ?
O20 Cl2 O15 O16 50(2) . . . . ?
O19 Cl2 O16 O15 174(2) . . . . ?
O13 Cl2 O16 O15 -60(2) . . . . ?
O14 Cl2 O16 O15 -27(2) . . . . ?
O18 Cl2 O16 O15 111.0(19) . . . . ?
O17 Cl2 O16 O15 65(2) . . . . ?
O20 Cl2 O16 O15 -139.1(19) . . . . ?
O19 Cl2 O17 O18 13.4(10) . . . . ?
O15 Cl2 O17 O18 133.2(9) . . . . ?
O13 Cl2 O17 O18 -126.3(8) . . . . ?
O14 Cl2 O17 O18 -127.9(11) . . . . ?
O16 Cl2 O17 O18 107.1(9) . . . . ?
O20 Cl2 O17 O18 -34.4(12) . . . . ?
Cl2 O17 O18 O19 -13.6(9) . . . . ?
O19 Cl2 O18 O17 -166.3(10) . . . . ?
O15 Cl2 O18 O17 -59.2(12) . . . . ?
O13 Cl2 O18 O17 77.5(11) . . . . ?
O14 Cl2 O18 O17 54.3(10) . . . . ?
O16 Cl2 O18 O17 -91.4(10) . . . . ?
O20 Cl2 O18 O17 158.2(9) . . . . ?
O15 Cl2 O18 O19 107.1(9) . . . . ?
O13 Cl2 O18 O19 -116.2(8) . . . . ?
O14 Cl2 O18 O19 -139.4(7) . . . . ?
O16 Cl2 O18 O19 74.8(7) . . . . ?
O17 Cl2 O18 O19 166.3(10) . . . . ?
O20 Cl2 O18 O19 -35.5(4) . . . . ?
O15 Cl2 O19 O20 112.7(9) . . . . ?
O13 Cl2 O19 O20 -7.6(10) . . . . ?
O14 Cl2 O19 O20 -42.3(15) . . . . ?
O18 Cl2 O19 O20 -131.0(7) . . . . ?
O16 Cl2 O19 O20 109.6(6) . . . . ?
O17 Cl2 O19 O20 -140.8(7) . . . . ?
O15 Cl2 O19 O18 -116.3(9) . . . . ?
O13 Cl2 O19 O18 123.4(7) . . . . ?
O14 Cl2 O19 O18 88.7(12) . . . . ?
O16 Cl2 O19 O18 -119.4(5) . . . . ?
O17 Cl2 O19 O18 -9.8(7) . . . . ?
O20 Cl2 O19 O18 131.0(7) . . . . ?
O17 O18 O19 O20 70.9(14) . . . . ?
Cl2 O18 O19 O20 54.7(6) . . . . ?
O17 O18 O19 Cl2 16.1(11) . . . . ?
O18 O19 O20 Cl2 -45.5(5) . . . . ?
Cl2 O19 O20 O13 4.8(6) . . . . ?
O18 O19 O20 O13 -40.7(8) . . . . ?
O15 Cl2 O20 O19 -96.8(9) . . . . ?
O13 Cl2 O20 O19 173.5(8) . . . . ?
O14 Cl2 O20 O19 154.8(10) . . . . ?
O18 Cl2 O20 O19 45.4(7) . . . . ?
O16 Cl2 O20 O19 -74.6(7) . . . . ?
O17 Cl2 O20 O19 68.4(10) . . . . ?
O19 Cl2 O20 O13 -173.5(8) . . . . ?
O15 Cl2 O20 O13 89.7(9) . . . . ?
O14 Cl2 O20 O13 -18.7(11) . . . . ?
O18 Cl2 O20 O13 -128.1(6) . . . . ?
O16 Cl2 O20 O13 111.9(7) . . . . ?
O17 Cl2 O20 O13 -105.1(9) . . . . ?
O14 O13 O20 O19 39(3) . . . . ?
Cl2 O13 O20 O19 -5.3(7) . . . . ?
O14 O13 O20 Cl2 44(2) . . . . ?
Cl13 C49 Cl11 Cl12 151.1(16) . . . . ?
Cl10 C49 Cl11 Cl12 -86.8(16) . . . . ?
Cl14 C49 Cl11 Cl12 157.1(16) . . . . ?
Cl13 C49 Cl12 Cl11 -31.4(17) . . . . ?
Cl10 C49 Cl12 Cl11 99.8(16) . . . . ?
Cl14 C49 Cl12 Cl11 -27.8(19) . . . . ?
Cl12 C49 Cl13 Cl14 171(2) . . . . ?
Cl10 C49 Cl13 Cl14 43(2) . . . . ?
Cl11 C49 Cl13 Cl14 161(2) . . . . ?
Cl12 C49 Cl14 Cl13 -11(2) . . . . ?
Cl10 C49 Cl14 Cl13 -141.4(19) . . . . ?
Cl11 C49 Cl14 Cl13 -20(2) . . . . ?
